data_2219644
loop_
_publ_author_name
'Du, Zhong-Xiang'
'Li, Jun-Xia'

_publ_section_title
;
 4-(4-Carboxy-1,3-thiazol-2-yl)pyridinium
 3-carboxy-4-hydroxybenzenesulfonate dihydrate
;
_journal_coeditor_code KP2193
_journal_issue 10
_journal_name_full 'Acta Crystallographica Section E'
_journal_page_first o2044
_journal_paper_doi 10.1107/S1600536808030924
_journal_volume 64
_journal_year 2008
_chemical_formula_iupac 'C9 H7 N2 O2 S +, C7 H5 O6 S -, 2H2 O'
_chemical_formula_moiety 'C9 H7 N2 O2 S +, C7 H5 O6 S -, 2(H2 O)'
_chemical_formula_sum 'C16 H16 N2 O10 S2'
_chemical_formula_weight 460.43
_chemical_name_systematic
;
4-(4-Carboxy-1,3-thiazol-2-yl)pyridinium 3-carboxy-4-hydroxybenzenesulfonate
dihydrate
;
_space_group_IT_number 2
_symmetry_cell_setting triclinic
_symmetry_space_group_name_Hall '-P 1'
_symmetry_space_group_name_H-M 'P -1'
_atom_sites_solution_hydrogens geom
_atom_sites_solution_primary direct
_atom_sites_solution_secondary difmap
_audit_creation_method SHELXL-97
_cell_angle_alpha 97.799(2)
_cell_angle_beta 94.479(2)
_cell_angle_gamma 99.885(2)
_cell_formula_units_Z 2
_cell_length_a 8.6234(14)
_cell_length_b 10.6065(17)
_cell_length_c 10.7979(17)
_cell_measurement_reflns_used 4068
_cell_measurement_temperature 291(2)
_cell_measurement_theta_max 28.13
_cell_measurement_theta_min 2.41
_cell_volume 958.7(3)
_computing_cell_refinement 'APEX2 (Bruker, 2004)'
_computing_data_collection 'APEX2 (Bruker, 2004)'
_computing_data_reduction 'SAINT (Bruker, 2004)'
_computing_molecular_graphics 'SHELXTL (Sheldrick, 2008)'
_computing_publication_material 'SHELXTL (Sheldrick, 2008)'
_computing_structure_refinement 'SHELXL97 (Sheldrick, 2008)'
_computing_structure_solution 'SHELXS97 (Sheldrick, 2008)'
_diffrn_ambient_temperature 291(2)
_diffrn_measured_fraction_theta_full 0.979
_diffrn_measured_fraction_theta_max 0.979
_diffrn_measurement_device_type 'Bruker APEXII CCD area-detector'
_diffrn_measurement_method '\f and \w scans'
_diffrn_radiation_monochromator graphite
_diffrn_radiation_source 'fine-focus sealed tube'
_diffrn_radiation_type MoK\a
_diffrn_radiation_wavelength 0.71073
_diffrn_reflns_av_R_equivalents 0.0140
_diffrn_reflns_av_sigmaI/netI 0.0202
_diffrn_reflns_limit_h_max 10
_diffrn_reflns_limit_h_min -10
_diffrn_reflns_limit_k_max 12
_diffrn_reflns_limit_k_min -12
_diffrn_reflns_limit_l_max 13
_diffrn_reflns_limit_l_min -13
_diffrn_reflns_number 7016
_diffrn_reflns_theta_full 25.50
_diffrn_reflns_theta_max 25.50
_diffrn_reflns_theta_min 2.41
_exptl_absorpt_coefficient_mu 0.338
_exptl_absorpt_correction_T_max 0.9241
_exptl_absorpt_correction_T_min 0.8665
_exptl_absorpt_correction_type multi-scan
_exptl_absorpt_process_details '(SADABS; Sheldrick, 1996)'
_exptl_crystal_colour colourless
_exptl_crystal_density_diffrn 1.595
_exptl_crystal_density_method 'not measured'
_exptl_crystal_description claviform
_exptl_crystal_F_000 476
_exptl_crystal_size_max 0.44
_exptl_crystal_size_mid 0.29
_exptl_crystal_size_min 0.24
_refine_diff_density_max 0.310
_refine_diff_density_min -0.292
_refine_ls_extinction_coef 0.021(2)
_refine_ls_extinction_expression Fc^*^=kFc[1+0.001xFc^2^\l^3^/sin(2\q)]^-1/4^
_refine_ls_extinction_method SHELXL97
_refine_ls_goodness_of_fit_ref 1.033
_refine_ls_hydrogen_treatment constr
_refine_ls_matrix_type full
_refine_ls_number_parameters 275
_refine_ls_number_reflns 3494
_refine_ls_number_restraints 6
_refine_ls_restrained_S_all 1.034
_refine_ls_R_factor_all 0.0359
_refine_ls_R_factor_gt 0.0315
_refine_ls_shift/su_max 0.000
_refine_ls_shift/su_mean 0.000
_refine_ls_structure_factor_coef Fsqd
_refine_ls_weighting_details 'calc w=1/[\s^2^(Fo^2^)+(0.0504P)^2^+0.3140P] where P=(Fo^2^+2Fc^2^)/3'
_refine_ls_weighting_scheme calc
_refine_ls_wR_factor_gt 0.0873
_refine_ls_wR_factor_ref 0.0917
_reflns_number_gt 3095
_reflns_number_total 3494
_reflns_threshold_expression I>2\s(I)
_cod_data_source_file kp2193.cif
_cod_data_source_block I
_cod_depositor_comments
;
The following automatic conversions were performed:
'_symmetry_cell_setting' value 'Triclinic' changed to 'triclinic'
according to '/home/saulius/struct/CIF-dictionaries/cif_core.dic'
dictionary named 'cif_core.dic' version 2.4.1 from 2010-06-29.

Automatic conversion script
Id: cif_fix_enum 1527 2010-12-29 10:47:43Z saulius 

The following automatic conversions were performed:

'_symmetry_cell_setting' value 'Triclinic' changed to 'triclinic'
according to /home/saulius/struct/CIF-dictionaries/cif_core.dic
dictionary named 'cif_core.dic' version 2.4.1 from 2010-06-29.

Automatic conversion script
Id: cif_fix_values 1715 2011-07-08 13:25:40Z adriana 
;
_cod_original_sg_symbol_Hall '-P 1 '
_cod_original_sg_symbol_H-M P-1
_cod_database_code 2219644
_cod_database_fobs_code 2219644

loop_
_symmetry_equiv_pos_as_xyz
'x, y, z'
'-x, -y, -z'

loop_
_atom_site_type_symbol
_atom_site_label
_atom_site_fract_x
_atom_site_fract_y
_atom_site_fract_z
_atom_site_U_iso_or_equiv
_atom_site_adp_type
_atom_site_calc_flag
_atom_site_refinement_flags
_atom_site_occupancy
S S1 0.25056(5) 0.11285(4) 0.35763(4) 0.03667(14) Uani d . 1
S S2 1.01768(5) 0.41512(5) 0.19381(4) 0.04482(15) Uani d . 1
O O1 0.52983(18) 0.53943(14) 0.76634(12) 0.0532(4) Uani d . 1
H H1 0.4963 0.6058 0.7574 0.080 Uiso calc R 1
O O2 0.34176(16) 0.67695(12) 0.67191(12) 0.0472(3) Uani d . 1
O O3 0.18259(15) 0.59188(11) 0.49653(12) 0.0432(3) Uani d . 1
H H3 0.1683 0.6667 0.4998 0.065 Uiso calc R 1
O O4 0.30140(18) 0.15439(12) 0.24126(12) 0.0513(4) Uani d . 1
O O5 0.07938(16) 0.09571(14) 0.35499(15) 0.0595(4) Uani d . 1
O O6 0.31219(19) 0.00026(13) 0.38592(14) 0.0577(4) Uani d . 1
O O7 0.61923(18) 0.12933(14) -0.10879(16) 0.0643(4) Uani d . 1
O O8 0.81979(18) 0.03591(13) -0.04892(13) 0.0525(4) Uani d . 1
H H8 0.7748 -0.0241 -0.1027 0.079 Uiso calc R 1
O O9 0.11825(18) 0.81397(13) 0.48548(15) 0.0566(4) Uani d D 1
H H1W 0.1851 0.8757 0.4688 0.085 Uiso d RD 1
H H2W 0.0648 0.8431 0.5397 0.085 Uiso d RD 1
O O10 0.35251(19) 0.94663(14) 0.77184(18) 0.0746(5) Uani d D 1
H H3W 0.3066 0.8901 0.7160 0.112 Uiso d RD 1
H H4W 0.4477 0.9618 0.7742 0.112 Uiso d RD 1
N N1 0.77420(17) 0.36608(13) 0.03035(13) 0.0356(3) Uani d . 1
N N2 0.7588(2) 0.83610(15) 0.15551(16) 0.0488(4) Uani d . 1
H H2D 0.7349 0.9120 0.1660 0.059 Uiso calc R 1
C C1 0.33096(19) 0.24035(15) 0.48162(15) 0.0324(4) Uani d . 1
C C2 0.4457(2) 0.22332(18) 0.57360(17) 0.0398(4) Uani d . 1
H H2 0.4793 0.1444 0.5709 0.048 Uiso calc R 1
C C3 0.5089(2) 0.32448(19) 0.66860(17) 0.0428(4) Uani d . 1
H H3A 0.5849 0.3130 0.7300 0.051 Uiso calc R 1
C C4 0.4600(2) 0.44306(17) 0.67308(15) 0.0368(4) Uani d . 1
C C5 0.34238(19) 0.46005(15) 0.58262(14) 0.0310(3) Uani d . 1
C C6 0.27899(19) 0.35698(15) 0.48679(15) 0.0312(3) Uani d . 1
H H6 0.2013 0.3672 0.4261 0.037 Uiso calc R 1
C C7 0.28871(19) 0.58539(16) 0.58768(15) 0.0336(4) Uani d . 1
C C8 0.7104(2) 0.62363(17) 0.04650(16) 0.0396(4) Uani d . 1
H H8A 0.6538 0.5612 -0.0173 0.048 Uiso calc R 1
C C9 0.6759(2) 0.74537(19) 0.06439(18) 0.0473(5) Uani d . 1
H H9 0.5946 0.7655 0.0132 0.057 Uiso calc R 1
C C10 0.8772(3) 0.81171(18) 0.23019(19) 0.0517(5) Uani d . 1
H H10 0.9334 0.8769 0.2917 0.062 Uiso calc R 1
C C11 0.9166(2) 0.69063(18) 0.21681(18) 0.0456(4) Uani d . 1
H H11 0.9993 0.6738 0.2688 0.055 Uiso calc R 1
C C12 0.8314(2) 0.59344(16) 0.12459(15) 0.0342(4) Uani d . 1
C C13 0.8626(2) 0.46044(16) 0.10910(15) 0.0336(4) Uani d . 1
C C14 0.8288(2) 0.25269(16) 0.03559(15) 0.0354(4) Uani d . 1
C C15 0.9591(2) 0.26100(18) 0.11859(17) 0.0420(4) Uani d . 1
H H15 1.0088 0.1921 0.1320 0.050 Uiso calc R 1
C C16 0.7430(2) 0.13402(17) -0.04781(17) 0.0402(4) Uani d . 1

loop_
_atom_site_aniso_label
_atom_site_aniso_U_11
_atom_site_aniso_U_22
_atom_site_aniso_U_33
_atom_site_aniso_U_12
_atom_site_aniso_U_13
_atom_site_aniso_U_23
S1 0.0437(3) 0.0231(2) 0.0418(3) 0.00772(17) 0.00411(18) -0.00162(17)
S2 0.0427(3) 0.0475(3) 0.0405(3) 0.0097(2) -0.01003(19) 0.0000(2)
O1 0.0644(9) 0.0472(8) 0.0389(7) 0.0037(7) -0.0181(6) -0.0035(6)
O2 0.0590(8) 0.0326(7) 0.0432(7) 0.0049(6) -0.0022(6) -0.0095(6)
O3 0.0501(7) 0.0283(6) 0.0480(7) 0.0111(5) -0.0082(6) -0.0028(5)
O4 0.0753(10) 0.0361(7) 0.0368(7) 0.0011(6) 0.0047(6) -0.0024(5)
O5 0.0440(8) 0.0457(8) 0.0774(10) 0.0017(6) 0.0034(7) -0.0207(7)
O6 0.0805(10) 0.0317(7) 0.0647(9) 0.0235(7) 0.0058(8) 0.0046(6)
O7 0.0581(9) 0.0427(8) 0.0821(11) 0.0191(7) -0.0240(8) -0.0207(7)
O8 0.0696(9) 0.0377(7) 0.0499(8) 0.0260(7) -0.0084(7) -0.0067(6)
O9 0.0660(9) 0.0342(7) 0.0736(10) 0.0169(6) 0.0145(7) 0.0081(7)
O10 0.0556(9) 0.0383(8) 0.1174(14) 0.0034(7) 0.0108(9) -0.0263(8)
N1 0.0414(8) 0.0307(7) 0.0332(7) 0.0090(6) -0.0031(6) 0.0001(6)
N2 0.0659(11) 0.0289(8) 0.0519(10) 0.0092(7) 0.0134(8) 0.0022(7)
C1 0.0370(9) 0.0281(8) 0.0322(8) 0.0062(7) 0.0051(7) 0.0034(7)
C2 0.0419(10) 0.0378(9) 0.0430(10) 0.0134(8) 0.0039(8) 0.0106(8)
C3 0.0404(10) 0.0505(11) 0.0380(9) 0.0094(8) -0.0043(7) 0.0126(8)
C4 0.0390(9) 0.0404(9) 0.0278(8) 0.0010(7) 0.0002(7) 0.0039(7)
C5 0.0338(8) 0.0298(8) 0.0281(8) 0.0026(7) 0.0052(6) 0.0028(6)
C6 0.0342(8) 0.0295(8) 0.0285(8) 0.0053(6) -0.0008(6) 0.0027(6)
C7 0.0359(8) 0.0297(8) 0.0321(8) 0.0002(7) 0.0055(7) 0.0003(7)
C8 0.0465(10) 0.0344(9) 0.0352(9) 0.0076(8) -0.0003(7) -0.0023(7)
C9 0.0567(12) 0.0403(10) 0.0457(11) 0.0141(9) 0.0041(9) 0.0033(8)
C10 0.0633(13) 0.0330(10) 0.0494(11) -0.0050(9) 0.0027(10) -0.0075(8)
C11 0.0500(11) 0.0388(10) 0.0412(10) 0.0005(8) -0.0061(8) -0.0026(8)
C12 0.0398(9) 0.0319(9) 0.0286(8) 0.0022(7) 0.0049(7) 0.0009(7)
C13 0.0374(9) 0.0341(9) 0.0277(8) 0.0054(7) 0.0006(7) 0.0024(7)
C14 0.0416(9) 0.0334(9) 0.0325(8) 0.0118(7) 0.0026(7) 0.0036(7)
C15 0.0448(10) 0.0421(10) 0.0411(10) 0.0171(8) 0.0002(8) 0.0043(8)
C16 0.0475(10) 0.0329(9) 0.0407(10) 0.0147(8) 0.0007(8) -0.0001(7)

loop_
_atom_type_symbol
_atom_type_description
_atom_type_scat_dispersion_real
_atom_type_scat_dispersion_imag
_atom_type_scat_source
C C 0.0033 0.0016 'International Tables Vol C Tables 4.2.6.8 and 6.1.1.4'
H H 0.0000 0.0000 'International Tables Vol C Tables 4.2.6.8 and 6.1.1.4'
N N 0.0061 0.0033 'International Tables Vol C Tables 4.2.6.8 and 6.1.1.4'
O O 0.0106 0.0060 'International Tables Vol C Tables 4.2.6.8 and 6.1.1.4'
S S 0.1246 0.1234 'International Tables Vol C Tables 4.2.6.8 and 6.1.1.4'

loop_
_geom_angle_atom_site_label_1
_geom_angle_atom_site_label_2
_geom_angle_atom_site_label_3
_geom_angle
O6 S1 O5 113.03(9)
O6 S1 O4 112.45(9)
O5 S1 O4 110.37(9)
O6 S1 C1 106.53(8)
O5 S1 C1 106.90(8)
O4 S1 C1 107.15(8)
C15 S2 C13 89.46(8)
C4 O1 H1 109.5
C7 O3 H3 109.5
C16 O8 H8 109.5
H1W O9 H2W 108.7
H3W O10 H4W 115.9
C13 N1 C14 110.35(14)
C10 N2 C9 121.80(17)
C10 N2 H2D 119.1
C9 N2 H2D 119.1
C6 C1 C2 120.15(15)
C6 C1 S1 119.39(12)
C2 C1 S1 120.46(13)
C3 C2 C1 119.70(16)
C3 C2 H2 120.2
C1 C2 H2 120.2
C2 C3 C4 120.60(16)
C2 C3 H3A 119.7
C4 C3 H3A 119.7
O1 C4 C3 117.74(15)
O1 C4 C5 122.23(16)
C3 C4 C5 120.04(16)
C4 C5 C6 118.92(15)
C4 C5 C7 120.28(15)
C6 C5 C7 120.79(15)
C1 C6 C5 120.57(15)
C1 C6 H6 119.7
C5 C6 H6 119.7
O2 C7 O3 122.98(16)
O2 C7 C5 121.86(16)
O3 C7 C5 115.17(14)
C9 C8 C12 119.66(17)
C9 C8 H8A 120.2
C12 C8 H8A 120.2
N2 C9 C8 120.27(18)
N2 C9 H9 119.9
C8 C9 H9 119.9
N2 C10 C11 120.40(17)
N2 C10 H10 119.8
C11 C10 H10 119.8
C10 C11 C12 119.39(18)
C10 C11 H11 120.3
C12 C11 H11 120.3
C11 C12 C8 118.45(16)
C11 C12 C13 122.13(16)
C8 C12 C13 119.41(15)
N1 C13 C12 122.45(15)
N1 C13 S2 114.42(13)
C12 C13 S2 123.13(12)
N1 C14 C15 115.53(16)
N1 C14 C16 118.19(14)
C15 C14 C16 126.27(16)
C14 C15 S2 110.25(13)
C14 C15 H15 124.9
S2 C15 H15 124.9
O7 C16 O8 124.15(17)
O7 C16 C14 123.19(16)
O8 C16 C14 112.65(15)

loop_
_geom_bond_atom_site_label_1
_geom_bond_atom_site_label_2
_geom_bond_distance
S1 O6 1.4469(14)
S1 O5 1.4535(14)
S1 O4 1.4613(14)
S1 C1 1.7731(17)
S2 C15 1.6968(19)
S2 C13 1.7334(17)
O1 C4 1.355(2)
O1 H1 0.8200
O2 C7 1.234(2)
O3 C7 1.308(2)
O3 H3 0.8200
O7 C16 1.199(2)
O8 C16 1.325(2)
O8 H8 0.8200
O9 H1W 0.8436
O9 H2W 0.8319
O10 H3W 0.8145
O10 H4W 0.8065
N1 C13 1.308(2)
N1 C14 1.371(2)
N2 C10 1.333(3)
N2 C9 1.342(3)
N2 H2D 0.8600
C1 C6 1.382(2)
C1 C2 1.398(2)
C2 C3 1.383(3)
C2 H2 0.9300
C3 C4 1.390(3)
C3 H3A 0.9300
C4 C5 1.404(2)
C5 C6 1.401(2)
C5 C7 1.476(2)
C6 H6 0.9300
C8 C9 1.366(3)
C8 C12 1.397(2)
C8 H8A 0.9300
C9 H9 0.9300
C10 C11 1.376(3)
C10 H10 0.9300
C11 C12 1.393(2)
C11 H11 0.9300
C12 C13 1.471(2)
C14 C15 1.365(2)
C14 C16 1.487(2)
C15 H15 0.9300

loop_
_geom_hbond_atom_site_label_D
_geom_hbond_atom_site_label_H
_geom_hbond_atom_site_label_A
_geom_hbond_site_symmetry_A
_geom_hbond_distance_DH
_geom_hbond_distance_HA
_geom_hbond_distance_DA
_geom_hbond_angle_DHA
_geom_hbond_publ_flag
O1 H1 O2 . 0.82 1.88 2.599(2) 145.5 yes
O3 H3 O9 . 0.82 1.71 2.5269(17) 170.9 yes
O8 H8 O4 2_655 0.82 1.89 2.6979(18) 170.8 yes
O9 H1W O6 1_565 0.84 1.93 2.753(2) 164.8 yes
O9 H2W O5 2_566 0.83 1.89 2.713(2) 172.2 yes
O10 H3W O2 . 0.81 2.32 2.9001(19) 128.5 yes
O10 H4W O7 1_566 0.81 2.27 2.835(2) 127.9 yes
N2 H2D O10 2_676 0.86 1.86 2.689(2) 161.5 yes

loop_
_geom_torsion_atom_site_label_1
_geom_torsion_atom_site_label_2
_geom_torsion_atom_site_label_3
_geom_torsion_atom_site_label_4
_geom_torsion
O6 S1 C1 C6 -173.04(13)
O5 S1 C1 C6 -51.93(16)
O4 S1 C1 C6 66.39(15)
O6 S1 C1 C2 6.85(17)
O5 S1 C1 C2 127.96(15)
O4 S1 C1 C2 -113.72(15)
C6 C1 C2 C3 -1.1(3)
S1 C1 C2 C3 179.01(13)
C1 C2 C3 C4 -0.3(3)
C2 C3 C4 O1 -178.07(16)
C2 C3 C4 C5 1.7(3)
O1 C4 C5 C6 178.11(15)
C3 C4 C5 C6 -1.6(2)
O1 C4 C5 C7 -0.9(3)
C3 C4 C5 C7 179.36(15)
C2 C1 C6 C5 1.1(2)
S1 C1 C6 C5 -178.97(12)
C4 C5 C6 C1 0.2(2)
C7 C5 C6 C1 179.24(14)
C4 C5 C7 O2 -1.7(2)
C6 C5 C7 O2 179.26(15)
C4 C5 C7 O3 177.84(15)
C6 C5 C7 O3 -1.2(2)
C10 N2 C9 C8 0.6(3)
C12 C8 C9 N2 0.8(3)
C9 N2 C10 C11 -0.9(3)
N2 C10 C11 C12 -0.1(3)
C10 C11 C12 C8 1.5(3)
C10 C11 C12 C13 -177.15(17)
C9 C8 C12 C11 -1.8(3)
C9 C8 C12 C13 176.87(16)
C14 N1 C13 C12 -179.49(15)
C14 N1 C13 S2 0.04(18)
C11 C12 C13 N1 173.78(16)
C8 C12 C13 N1 -4.8(2)
C11 C12 C13 S2 -5.7(2)
C8 C12 C13 S2 175.67(13)
C15 S2 C13 N1 -0.04(14)
C15 S2 C13 C12 179.49(15)
C13 N1 C14 C15 0.0(2)
C13 N1 C14 C16 -179.94(15)
N1 C14 C15 S2 0.0(2)
C16 C14 C15 S2 179.90(15)
C13 S2 C15 C14 0.02(14)
N1 C14 C16 O7 -8.5(3)
C15 C14 C16 O7 171.6(2)
N1 C14 C16 O8 170.21(15)
C15 C14 C16 O8 -9.7(3)

loop_
_cod_related_entry_id
_cod_related_entry_database
_cod_related_entry_code
1 ChemSpider 30655625
